data_1573346
_journal_coeditor_code YZ2060
_journal_paper_doi 10.1107/S2056989024010788
_chemical_formula_iupac '[Au Br2 (C8 H18 P S2)]'
_chemical_formula_moiety 'C8 H18 Au Br2 P S2'
_chemical_formula_sum 'C8 H18 Au Br2 P S2'
_chemical_formula_weight 566.10
_chemical_name_systematic
;
Dibromido(di-<i>tert</i>-butyldithiophosphato-\k^2^<i>S</i>,<i>S</i>')gold(III)
;
_space_group_crystal_system orthorhombic
_space_group_IT_number 62
_space_group_name_Hall '-P 2ac 2n'
_space_group_name_H-M_alt 'P n m a'
_atom_sites_solution_hydrogens mixed
_atom_sites_solution_primary direct
_atom_sites_solution_secondary difmap
_audit_creation_method SHELXL-2019/3
_cell_angle_alpha 90
_cell_angle_beta 90
_cell_angle_gamma 90
_cell_formula_units_Z 4
_cell_length_a 16.0199(6)
_cell_length_b 11.5880(4)
_cell_length_c 8.0211(3)
_cell_measurement_reflns_used 5608
_cell_measurement_temperature 100(2)
_cell_measurement_theta_max 29.2418
_cell_measurement_theta_min 2.1647
_cell_volume 1489.03(9)
_computing_cell_refinement
;
CrysAlisPro, Version 1.171.35.21 (Rigaku OD, 2015)
;
_computing_data_collection
;
CrysAlisPro, Version 1.171.35.21 (Rigaku OD, 2015)
;
_computing_data_reduction
;
CrysAlisPro, Version 1.171.35.21 (Rigaku OD, 2015)
;
_computing_molecular_graphics
;
Bruker XP, Version 5.1 (Bruker, 1998)
;
_computing_publication_material
;
<i>SHELXL2019/3</i> (Sheldrick, 2015)
;
_computing_structure_refinement
;
<i>SHELXL2019/3</i> (Sheldrick, 2015)
;
_computing_structure_solution
;
SHELXS-97 (Sheldrick, 2008)
;
_diffrn_ambient_temperature 100(2)
_diffrn_detector_area_resol_mean 16.1419
_diffrn_measured_fraction_theta_full 0.999
_diffrn_measured_fraction_theta_max 0.967
_diffrn_measurement_device_type 'Oxford Diffraction Xcalibur, Eos'
_diffrn_measurement_method '\w scan'
_diffrn_radiation_monochromator graphite
_diffrn_radiation_type MoK\a
_diffrn_radiation_wavelength 0.71073
_diffrn_reflns_av_R_equivalents 0.0756
_diffrn_reflns_av_unetI/netI 0.0359
_diffrn_reflns_limit_h_max 21
_diffrn_reflns_limit_h_min -21
_diffrn_reflns_limit_k_max 15
_diffrn_reflns_limit_k_min -15
_diffrn_reflns_limit_l_max 11
_diffrn_reflns_limit_l_min -10
_diffrn_reflns_number 35299
_diffrn_reflns_theta_full 28.000
_diffrn_reflns_theta_max 29.306
_diffrn_reflns_theta_min 2.543
_diffrn_source 'fine-focus sealed tube'
_exptl_absorpt_coefficient_mu 15.601
_exptl_absorpt_correction_T_max 1.00000
_exptl_absorpt_correction_T_min 0.63470
_exptl_absorpt_correction_type multi-scan
_exptl_absorpt_process_details
;
(CrysAlisPro; Rigaku OD, 2015)
;
_exptl_crystal_colour orange
_exptl_crystal_density_diffrn 2.525
_exptl_crystal_density_method 'not measured'
_exptl_crystal_description block
_exptl_crystal_F_000 1048
_exptl_crystal_size_max 0.13
_exptl_crystal_size_mid 0.05
_exptl_crystal_size_min 0.04
_refine_diff_density_max 1.878
_refine_diff_density_min -1.033
_refine_ls_extinction_method none
_refine_ls_goodness_of_fit_ref 1.061
_refine_ls_hydrogen_treatment constr
_refine_ls_matrix_type full
_refine_ls_number_parameters 75
_refine_ls_number_reflns 2061
_refine_ls_number_restraints 0
_refine_ls_restrained_S_all 1.061
_refine_ls_R_factor_all 0.0449
_refine_ls_R_factor_gt 0.0292
_refine_ls_shift/su_max 0.001
_refine_ls_shift/su_mean 0.000
_refine_ls_structure_factor_coef Fsqd
_refine_ls_weighting_details 'w=1/[\s^2^(Fo^2^)+(0.0213P)^2^+4.1938P] where P=(Fo^2^+2Fc^2^)/3'
_refine_ls_weighting_scheme calc
_refine_ls_wR_factor_gt 0.0515
_refine_ls_wR_factor_ref 0.0558
_reflns_number_gt 1712
_reflns_number_total 2061
_reflns_threshold_expression 'I > 2\s(I)'
_cod_data_source_file yz2060.cif
_cod_data_source_block 5
_cod_database_code 1573346
_shelx_space_group_comment
;
The symmetry employed for this shelxl refinement is uniquely defined
by the following loop, which should always be used as a source of
symmetry information in preference to the above space-group names.
They are only intended as comments.
;
_shelx_estimated_absorpt_t_min 0.236
_shelx_estimated_absorpt_t_max 0.574

loop_
_space_group_symop_operation_xyz
'x, y, z'
'-x+1/2, -y, z+1/2'
'-x, y+1/2, -z'
'x+1/2, -y+1/2, -z+1/2'
'-x, -y, -z'
'x-1/2, y, -z-1/2'
'x, -y-1/2, z'
'-x-1/2, y-1/2, z-1/2'

loop_
_atom_site_type_symbol
_atom_site_label
_atom_site_fract_x
_atom_site_fract_y
_atom_site_fract_z
_atom_site_U_iso_or_equiv
_atom_site_adp_type
_atom_site_calc_flag
_atom_site_occupancy
_atom_site_disorder_assembly
_atom_site_disorder_group
Au Au1 0.69861(2) 0.250000 0.53055(3) 0.01406(8) Uani d 1 . .
Br Br1 0.78044(3) 0.09686(4) 0.65922(6) 0.02188(12) Uani d 1 . .
P P1 0.55355(10) 0.250000 0.2844(2) 0.0134(3) Uani d 1 . .
S S1 0.61299(7) 0.11433(9) 0.40022(15) 0.0177(2) Uani d 1 . .
C C1 0.4409(4) 0.250000 0.3401(8) 0.0183(14) Uani d 1 . .
C C2 0.5817(4) 0.250000 0.0578(7) 0.0140(13) Uani d 1 . .
C C11 0.4353(5) 0.250000 0.5312(9) 0.0327(18) Uani d 1 . .
H H11A 0.377742 0.250000 0.564559 0.049 Uiso d 1 . .
H H11B 0.462352 0.182380 0.574289 0.049 Uiso d 1 . .
C C12 0.3999(3) 0.1394(4) 0.2736(7) 0.0306(12) Uani d 1 . .
H H12A 0.345171 0.129215 0.326056 0.046 Uiso calc 1 . .
H H12B 0.435443 0.072933 0.299805 0.046 Uiso calc 1 . .
H H12C 0.393055 0.145348 0.152515 0.046 Uiso calc 1 . .
C C21 0.6774(4) 0.250000 0.0489(9) 0.0239(16) Uani d 1 . .
H H21A 0.694889 0.250000 -0.065730 0.036 Uiso d 1 . .
H H21B 0.698819 0.317640 0.103340 0.036 Uiso d 1 . .
C C22 0.5488(3) 0.1413(4) -0.0271(6) 0.0250(11) Uani d 1 . .
H H22A 0.574317 0.133728 -0.137638 0.037 Uiso calc 1 . .
H H22B 0.488033 0.146697 -0.038855 0.037 Uiso calc 1 . .
H H22C 0.562906 0.073642 0.040551 0.037 Uiso calc 1 . .

loop_
_atom_site_aniso_label
_atom_site_aniso_U_11
_atom_site_aniso_U_22
_atom_site_aniso_U_33
_atom_site_aniso_U_12
_atom_site_aniso_U_13
_atom_site_aniso_U_23
Au1 0.01107(12) 0.01622(12) 0.01489(13) 0.000 -0.00084(10) 0.000
Br1 0.0198(2) 0.0214(2) 0.0244(3) 0.00509(18) -0.00556(19) 0.00058(19)
P1 0.0107(8) 0.0134(8) 0.0161(8) 0.000 -0.0006(7) 0.000
S1 0.0180(6) 0.0139(5) 0.0212(6) 0.0003(4) -0.0047(5) 0.0007(5)
C1 0.007(3) 0.023(3) 0.025(4) 0.000 0.004(3) 0.000
C2 0.015(3) 0.014(3) 0.013(3) 0.000 0.000(2) 0.000
C11 0.029(4) 0.046(5) 0.023(4) 0.000 0.014(3) 0.000
C12 0.014(2) 0.033(3) 0.045(3) -0.008(2) 0.009(2) -0.007(3)
C21 0.016(3) 0.029(4) 0.027(4) 0.000 0.009(3) 0.000
C22 0.031(3) 0.025(3) 0.020(2) -0.008(2) 0.000(2) -0.006(2)

loop_
_atom_type_symbol
_atom_type_description
_atom_type_scat_dispersion_real
_atom_type_scat_dispersion_imag
_atom_type_scat_source
C C 0.0033 0.0016 'International Tables Vol C Tables 4.2.6.8 and 6.1.1.4'
H H 0.0000 0.0000 'International Tables Vol C Tables 4.2.6.8 and 6.1.1.4'
P P 0.1023 0.0942 'International Tables Vol C Tables 4.2.6.8 and 6.1.1.4'
S S 0.1246 0.1234 'International Tables Vol C Tables 4.2.6.8 and 6.1.1.4'
Br Br -0.2901 2.4595 'International Tables Vol C Tables 4.2.6.8 and 6.1.1.4'
Au Au -2.0133 8.8022 'International Tables Vol C Tables 4.2.6.8 and 6.1.1.4'

loop_
_geom_angle_atom_site_label_1
_geom_angle_atom_site_label_2
_geom_angle_atom_site_label_3
_geom_angle_site_symmetry_1
_geom_angle_site_symmetry_3
_geom_angle
_geom_angle_publ_flag
S1 Au1 S1 . 7_565 84.71(5) y
S1 Au1 Br1 . 7_565 175.54(3) y
S1 Au1 Br1 7_565 7_565 90.88(3) ?
S1 Au1 Br1 . . 90.88(3) y
S1 Au1 Br1 7_565 . 175.54(3) ?
Br1 Au1 Br1 7_565 . 93.53(2) y
C1 P1 C2 . . 117.8(3) ?
C1 P1 S1 . 7_565 109.91(14) ?
C2 P1 S1 . 7_565 109.04(13) ?
C1 P1 S1 . . 109.91(14) ?
C2 P1 S1 . . 109.04(13) ?
S1 P1 S1 7_565 . 99.53(9) y
P1 S1 Au1 . . 87.68(5) y
C11 C1 C12 . 7_565 108.8(4) ?
C11 C1 C12 . . 108.8(4) ?
C12 C1 C12 7_565 . 113.2(6) ?
C11 C1 P1 . . 107.2(5) ?
C12 C1 P1 7_565 . 109.3(3) ?
C12 C1 P1 . . 109.3(3) ?
C22 C2 C22 . 7_565 111.3(5) ?
C22 C2 C21 . . 108.9(4) ?
C22 C2 C21 7_565 . 108.9(4) ?
C22 C2 P1 . . 110.5(3) ?
C22 C2 P1 7_565 . 110.5(3) ?
C21 C2 P1 . . 106.6(4) ?
C1 C11 H11A . . 109.5 ?
C1 C11 H11B . . 109.5 ?
H11A C11 H11B . . 109.5 ?
C1 C11 H11B . 7_565 109.45(19) ?
H11A C11 H11B . 7_565 109.5 ?
H11B C11 H11B . 7_565 109.4 ?
C1 C12 H12A . . 109.5 ?
C1 C12 H12B . . 109.5 ?
H12A C12 H12B . . 109.5 ?
C1 C12 H12C . . 109.5 ?
H12A C12 H12C . . 109.5 ?
H12B C12 H12C . . 109.5 ?
C2 C21 H21A . . 109.6 ?
C2 C21 H21B . . 109.6 ?
H21A C21 H21B . . 109.3 ?
C2 C21 H21B . 7_565 109.58(18) ?
H21A C21 H21B . 7_565 109.3 ?
H21B C21 H21B . 7_565 109.4 ?
C2 C22 H22A . . 109.5 ?
C2 C22 H22B . . 109.5 ?
H22A C22 H22B . . 109.5 ?
C2 C22 H22C . . 109.5 ?
H22A C22 H22C . . 109.5 ?
H22B C22 H22C . . 109.5 ?

loop_
_geom_bond_atom_site_label_1
_geom_bond_atom_site_label_2
_geom_bond_site_symmetry_2
_geom_bond_distance
_geom_bond_publ_flag
Au1 S1 . 2.3336(11) y
Au1 S1 7_565 2.3336(11) ?
Au1 Br1 7_565 2.4357(5) ?
Au1 Br1 . 2.4357(5) y
P1 C1 . 1.859(6) ?
P1 C2 . 1.873(6) ?
P1 S1 7_565 2.0594(15) ?
P1 S1 . 2.0594(15) y
C1 C11 . 1.535(10) ?
C1 C12 7_565 1.536(6) ?
C1 C12 . 1.536(6) ?
C2 C22 . 1.526(6) ?
C2 C22 7_565 1.526(6) ?
C2 C21 . 1.535(9) ?
C11 H11A . 0.9599 ?
C11 H11B . 0.9598 ?
C11 H11B 7_565 0.9598 ?
C12 H12A . 0.9800 ?
C12 H12B . 0.9800 ?
C12 H12C . 0.9800 ?
C21 H21A . 0.9609 ?
C21 H21B . 0.9605 ?
C21 H21B 7_565 0.9605 ?
C22 H22A . 0.9800 ?
C22 H22B . 0.9800 ?
C22 H22C . 0.9800 ?

loop_
_geom_hbond_atom_site_label_D
_geom_hbond_atom_site_label_H
_geom_hbond_atom_site_label_A
_geom_hbond_site_symmetry_A
_geom_hbond_distance_DH
_geom_hbond_distance_HA
_geom_hbond_distance_DA
_geom_hbond_angle_DHA
_geom_hbond_publ_flag
C11 H11B S1 . 0.96 2.90 3.417(7) 115.1 yes
C12 H12B S1 . 0.98 2.99 3.573(5) 118.9 yes
C12 H12C Br1 6_556 0.98 3.13 3.995(6) 147.4 yes

loop_
_geom_torsion_atom_site_label_1
_geom_torsion_atom_site_label_2
_geom_torsion_atom_site_label_3
_geom_torsion_atom_site_label_4
_geom_torsion_site_symmetry_1
_geom_torsion_site_symmetry_2
_geom_torsion_site_symmetry_3
_geom_torsion_site_symmetry_4
_geom_torsion
_geom_torsion_publ_flag
C1 P1 S1 Au1 . . . . -120.49(19) y
C2 P1 S1 Au1 . . . . 108.93(17) y
S1 P1 S1 Au1 7_565 . . . -5.15(8) y
S1 Au1 S1 P1 7_565 . . . 4.50(7) y
Br1 Au1 S1 P1 . . . . -176.12(6) y
C2 P1 C1 C11 . . . . 180.0 ?
S1 P1 C1 C11 7_565 . . . -54.28(9) ?
S1 P1 C1 C11 . . . . 54.28(9) ?
C2 P1 C1 C12 . . . 7_565 -62.2(4) ?
S1 P1 C1 C12 7_565 . . 7_565 63.5(4) ?
S1 P1 C1 C12 . . . 7_565 172.1(3) ?
C2 P1 C1 C12 . . . . 62.2(4) ?
S1 P1 C1 C12 7_565 . . . -172.1(3) ?
S1 P1 C1 C12 . . . . -63.5(4) ?
C1 P1 C2 C22 . . . . -61.8(4) ?
S1 P1 C2 C22 7_565 . . . 172.1(3) ?
S1 P1 C2 C22 . . . . 64.4(4) ?
C1 P1 C2 C22 . . . 7_565 61.8(4) ?
S1 P1 C2 C22 7_565 . . 7_565 -64.4(4) ?
S1 P1 C2 C22 . . . 7_565 -172.1(3) ?
C1 P1 C2 C21 . . . . 180.0 ?
S1 P1 C2 C21 7_565 . . . 53.86(8) ?
S1 P1 C2 C21 . . . . -53.86(8) ?
